data_4323490
loop_
_publ_author_name
'Ricardo Baggio'
'Maria Teresa Garland'
'Mireille Perec'

_publ_section_title
;
 A Binuclear Zirconium(IV) Oxalate Complex with a \m-Oxalate Coordination
 Mode. Crystal Structure of K6[{Zr(C2O4)3}2(\m-C2O4)].4H2O
;
_journal_name_full 'Inorganic Chemistry'
_journal_page_first 3198
_journal_page_last 3200
_journal_paper_doi 10.1021/ic9613826
_journal_volume 36
_journal_year 1997
_chemical_formula_sum 'C14 H8 K6 O32 Zr2'
_chemical_formula_weight 1105.24
_space_group_IT_number 14
_symmetry_cell_setting monoclinic
_symmetry_space_group_name_Hall '-P 2yn'
_symmetry_space_group_name_H-M 'P 1 21/n 1'
_atom_sites_solution_hydrogens not_found
_atom_sites_solution_primary direct
_atom_sites_solution_secondary difmap
_audit_creation_method SHELXL
_cell_angle_alpha 90.00
_cell_angle_beta 93.38(1)
_cell_angle_gamma 90.00
_cell_formula_units_Z 2
_cell_length_a 9.0370(10)
_cell_length_b 13.332(2)
_cell_length_c 13.081(3)
_cell_measurement_reflns_used 25
_cell_measurement_temperature 293(2)
_cell_measurement_theta_max 12.5
_cell_measurement_theta_min 7.5
_cell_volume 1573.3(5)
_computing_cell_refinement 'Siemens P3/P4-PC version V4.27 (1991)'
_computing_data_collection 'Siemens P3/P4-PC version V4.27 (1991)'
_computing_data_reduction 'XDISK in SHELXTL/PC(Sheldrick,1991)'
_computing_molecular_graphics 'XP in SHELXTL/PC(Sheldrick,1991)'
_computing_publication_material
;
CIFTAB (Sheldrick, 1993), PARST (Nardelli, 1983) and
CSD (Allen, Kennard & Taylor, 1983)
;
_computing_structure_refinement 'SHELXL-93 (Sheldrick, 1993)'
_computing_structure_solution 'XS in SHELXTL/PC(Sheldrick,1991)'
_diffrn_ambient_temperature 293(2)
_diffrn_measurement_device 'Siemens R3m'
_diffrn_measurement_method \w/2\q
_diffrn_radiation_monochromator graphite
_diffrn_radiation_source 'fine-focus sealed tube'
_diffrn_radiation_type MoK\a
_diffrn_radiation_wavelength 0.71073
_diffrn_reflns_av_R_equivalents 0.0155
_diffrn_reflns_av_sigmaI/netI 0.0173
_diffrn_reflns_limit_h_max 9
_diffrn_reflns_limit_h_min 0
_diffrn_reflns_limit_k_max 15
_diffrn_reflns_limit_k_min 0
_diffrn_reflns_limit_l_max 15
_diffrn_reflns_limit_l_min -15
_diffrn_reflns_number 2808
_diffrn_reflns_theta_max 25.05
_diffrn_reflns_theta_min 2.18
_diffrn_standards_decay_% <2
_diffrn_standards_interval_count 98
_diffrn_standards_number 2
_exptl_absorpt_coefficient_mu 1.582
_exptl_absorpt_correction_T_max 0.94
_exptl_absorpt_correction_T_min 0.68
_exptl_absorpt_correction_type psi-scan
_exptl_crystal_colour colorless
_exptl_crystal_density_diffrn 2.333
_exptl_crystal_density_meas ?
_exptl_crystal_description prisms
_exptl_crystal_F_000 1084
_exptl_crystal_size_max 0.30
_exptl_crystal_size_mid 0.22
_exptl_crystal_size_min 0.10
_refine_diff_density_max 0.707
_refine_diff_density_min -0.541
_refine_diff_density_rms 0.094
_refine_ls_extinction_method none
_refine_ls_goodness_of_fit_all 1.146
_refine_ls_goodness_of_fit_obs 1.157
_refine_ls_matrix_type full
_refine_ls_number_parameters 244
_refine_ls_number_reflns 2622
_refine_ls_number_restraints 0
_refine_ls_restrained_S_all 1.146
_refine_ls_restrained_S_obs 1.157
_refine_ls_R_factor_all 0.0302
_refine_ls_R_factor_obs 0.0271
_refine_ls_shift/esd_max 0.012
_refine_ls_shift/esd_mean 0.002
_refine_ls_structure_factor_coef Fsqd
_refine_ls_weighting_details 'w=1/[\s^2^(Fo^2^)+(0.0407P)^2^+1.5055P] where P=(Fo^2^+2Fc^2^)/3'
_refine_ls_weighting_scheme calc
_refine_ls_wR_factor_all 0.0732
_refine_ls_wR_factor_obs 0.0708
_reflns_number_observed 2426
_reflns_number_total 2622
_reflns_observed_criterion >2sigma(I)
_cod_data_source_file ic9613826.cif
_cod_data_source_block tmp
_cod_depositor_comments
;
The following automatic conversions were performed:

'_exptl_absorpt_correction_type' value 'Psi-scan' changed to
'psi-scan' according to the built-in table from CIF Core dictionary
named 'cif_core.dic' version 2.4.1 from
2010-06-29.

'_geom_bond_publ_flag' value 'Y' changed to 'y'
according to the built-in table from CIF Core dictionary named
'cif_core.dic' version 2.4.1 from 2010-06-29 (50
times).

'_geom_bond_publ_flag' value 'N' changed to 'n' according to
the built-in table from CIF Core dictionary named 'cif_core.dic'
version 2.4.1 from 2010-06-29 (7 times).

'_geom_angle_publ_flag'
value 'Y' changed to 'y' according to the built-in table from CIF
Core dictionary named 'cif_core.dic' version 2.4.1 from 2010-06-29
(49 times).

'_geom_angle_publ_flag' value 'N' changed to 'n'
according to the built-in table from CIF Core dictionary named
'cif_core.dic' version 2.4.1 from 2010-06-29 (93
times).

'_geom_torsion_publ_flag' value 'N' changed to 'n' according
to the built-in table from CIF Core dictionary named 'cif_core.dic'
version 2.4.1 from 2010-06-29 (14 times).

Automatic conversion script
Id: cif_fix_values 1715 2011-07-08 13:25:40Z adriana 

The following automatic conversions were performed:

'_exptl_crystal_density_meas' value 'not_measured' was changed to '?'
- the value is perceived as not measured.

Automatic conversion script
Id: cif_fix_values 3008 2015-01-20 13:52:24Z robertas 

The following automatic conversions were performed:

'_refine_ls_weighting_scheme' value 'calc
w=1/[\s^2^(Fo^2^)+(0.0407P)^2^+1.5055P] where P=(Fo^2^+2Fc^2^)/3' was
changed to 'calc'. New tag '_refine_ls_weighting_details' was
created. The value of the new tag was set to
'w=1/[\s^2^(Fo^2^)+(0.0407P)^2^+1.5055P] where P=(Fo^2^+2Fc^2^)/3'.

Automatic conversion script
Id: cif_fix_values 3143 2015-03-26 13:38:13Z robertas 
;
_cod_database_code 4323490

loop_
_symmetry_equiv_pos_as_xyz
'x, y, z'
'-x+1/2, y+1/2, -z+1/2'
'-x, -y, -z'
'x-1/2, -y-1/2, z-1/2'

loop_
_atom_site_aniso_label
_atom_site_aniso_U_11
_atom_site_aniso_U_22
_atom_site_aniso_U_33
_atom_site_aniso_U_23
_atom_site_aniso_U_13
_atom_site_aniso_U_12
Zr1 0.0157(2) 0.0157(2) 0.01319(15) 0.00156(9) 0.00262(10) 0.00045(10)
K1 0.0305(4) 0.0284(4) 0.0289(3) 0.0040(3) -0.0047(3) -0.0050(3)
K2 0.0273(4) 0.0249(3) 0.0364(4) -0.0021(3) -0.0020(3) -0.0042(3)
K3 0.0642(6) 0.0301(4) 0.0618(6) 0.0043(4) 0.0208(5) 0.0108(4)
C1 0.030(2) 0.028(2) 0.0192(14) -0.0037(12) -0.0009(12) 0.0126(13)
C2 0.031(2) 0.041(2) 0.0192(15) -0.0019(13) 0.0053(13) 0.0059(14)
C3 0.024(2) 0.067(3) 0.023(2) -0.005(2) 0.0042(13) 0.014(2)
C4 0.039(2) 0.053(2) 0.022(2) -0.0076(14) 0.0000(14) 0.024(2)
C5 0.028(2) 0.0201(14) 0.0166(13) 0.0017(11) 0.0015(11) 0.0015(12)
C6 0.026(2) 0.0186(14) 0.0174(13) 0.0014(11) -0.0009(11) 0.0008(12)
C7 0.020(2) 0.0151(13) 0.0175(13) 0.0017(11) 0.0035(11) 0.0016(11)
O11 0.0332(13) 0.0229(11) 0.0194(10) -0.0022(8) 0.0014(8) -0.0022(9)
O12 0.060(2) 0.0385(13) 0.0307(12) -0.0162(11) -0.0033(11) 0.0131(12)
O21 0.0359(14) 0.0342(12) 0.0196(10) -0.0001(9) 0.0091(9) -0.0063(10)
O22 0.052(2) 0.081(2) 0.0241(13) -0.0055(12) 0.0170(12) -0.0125(15)
O31 0.0193(13) 0.0445(13) 0.0287(11) 0.0062(10) 0.0018(9) -0.0006(10)
O32 0.020(2) 0.109(3) 0.063(2) -0.019(2) 0.0011(13) 0.013(2)
O41 0.034(2) 0.0266(12) 0.0389(13) -0.0004(10) -0.0018(10) 0.0149(10)
O42 0.068(2) 0.059(2) 0.054(2) -0.0045(14) -0.0126(15) 0.044(2)
O51 0.0211(12) 0.0175(10) 0.0339(11) -0.0050(8) -0.0033(8) 0.0007(8)
O52 0.0299(14) 0.0250(11) 0.0368(12) -0.0005(9) -0.0064(10) 0.0075(10)
O61 0.0250(12) 0.0181(10) 0.0283(10) -0.0003(8) -0.0055(8) -0.0016(8)
O62 0.0408(15) 0.0191(11) 0.0394(12) -0.0069(9) -0.0085(10) 0.0027(10)
O71 0.0259(12) 0.0253(11) 0.0183(9) 0.0007(8) 0.0058(8) -0.0094(9)
O72 0.0251(12) 0.0264(11) 0.0163(10) 0.0001(8) 0.0025(8) -0.0055(9)
O1W 0.051(2) 0.046(2) 0.0366(13) -0.0048(11) -0.0022(11) -0.0023(12)
O2W 0.084(3) 0.090(3) 0.085(3) 0.032(2) 0.029(2) 0.016(2)

loop_
_atom_site_label
_atom_site_type_symbol
_atom_site_fract_x
_atom_site_fract_y
_atom_site_fract_z
_atom_site_U_iso_or_equiv
_atom_site_thermal_displace_type
_atom_site_occupancy
_atom_site_calc_flag
_atom_site_refinement_flags
_atom_site_disorder_group
Zr1 Zr 0.13323(3) 0.57427(2) 0.80897(2) 0.01477(11) Uani 1 d . .
K1 K 0.31666(8) 0.73800(5) 1.03409(5) 0.0295(2) Uani 1 d . .
K2 K -0.26651(8) 0.48431(5) 0.70208(5) 0.0297(2) Uani 1 d . .
K3 K 0.05544(11) 0.27159(6) 0.77796(7) 0.0513(2) Uani 1 d . .
C1 C 0.1082(4) 0.4697(2) 0.6016(2) 0.0260(7) Uani 1 d . .
C2 C 0.2135(4) 0.5584(3) 0.5877(2) 0.0302(7) Uani 1 d . .
C3 C 0.4603(4) 0.5372(3) 0.8693(2) 0.0376(9) Uani 1 d . .
C4 C 0.3857(4) 0.4337(3) 0.8701(2) 0.0379(9) Uani 1 d . .
C5 C -0.1004(3) 0.7381(2) 0.7741(2) 0.0215(6) Uani 1 d . .
C6 C 0.0368(3) 0.7929(2) 0.8236(2) 0.0209(6) Uani 1 d . .
C7 C 0.0521(3) 0.5338(2) 1.0316(2) 0.0173(6) Uani 1 d . .
O11 O 0.0468(2) 0.47130(15) 0.68854(15) 0.0252(5) Uani 1 d . .
O12 O 0.0902(3) 0.4046(2) 0.5363(2) 0.0434(6) Uani 1 d . .
O21 O 0.2317(3) 0.6137(2) 0.66827(15) 0.0296(5) Uani 1 d . .
O22 O 0.2733(3) 0.5716(2) 0.5082(2) 0.0518(8) Uani 1 d . .
O31 O 0.3661(2) 0.6095(2) 0.8550(2) 0.0308(5) Uani 1 d . .
O32 O 0.5940(3) 0.5458(3) 0.8798(2) 0.0640(9) Uani 1 d . .
O41 O 0.2469(3) 0.4362(2) 0.8406(2) 0.0335(5) Uani 1 d . .
O42 O 0.4530(4) 0.3577(2) 0.8961(2) 0.0613(9) Uani 1 d . .
O51 O -0.0755(2) 0.64395(14) 0.7585(2) 0.0244(5) Uani 1 d . .
O52 O -0.2156(2) 0.7822(2) 0.7502(2) 0.0309(5) Uani 1 d . .
O61 O 0.1505(2) 0.73494(15) 0.8380(2) 0.0241(5) Uani 1 d . .
O62 O 0.0323(3) 0.8820(2) 0.8453(2) 0.0335(5) Uani 1 d . .
O71 O 0.1354(2) 0.58797(15) 0.98166(14) 0.0230(5) Uani 1 d . .
O72 O 0.0457(2) 0.52940(15) 1.12666(14) 0.0225(4) Uani 1 d . .
O1W O -0.4212(3) 0.6240(2) 0.5726(2) 0.0447(6) Uani 1 d . .
O2W O -0.1686(4) 0.7081(3) 0.9902(3) 0.0855(12) Uani 1 d . .

loop_
_atom_type_symbol
_atom_type_description
_atom_type_scat_dispersion_real
_atom_type_scat_dispersion_imag
_atom_type_scat_source
C C 0.0033 0.0016 'International Tables Vol C Tables 4.2.6.8 and 6.1.1.4'
H H 0.0000 0.0000 'International Tables Vol C Tables 4.2.6.8 and 6.1.1.4'
O O 0.0106 0.0060 'International Tables Vol C Tables 4.2.6.8 and 6.1.1.4'
Zr Zr -2.9673 0.5597 'International Tables Vol C Tables 4.2.6.8 and 6.1.1.4'
K K 0.2009 0.2494 'International Tables Vol C Tables 4.2.6.8 and 6.1.1.4'

loop_
_geom_angle_atom_site_label_1
_geom_angle_atom_site_label_2
_geom_angle_atom_site_label_3
_geom_angle
_geom_angle_site_symmetry_1
_geom_angle_site_symmetry_3
_geom_angle_publ_flag
O41 Zr1 O21 99.07(9) . . y
O41 Zr1 O51 145.81(9) . . y
O21 Zr1 O51 91.79(8) . . y
O41 Zr1 O61 141.64(9) . . y
O21 Zr1 O61 83.12(8) . . y
O51 Zr1 O61 71.60(7) . . y
O41 Zr1 O11 75.38(8) . . y
O21 Zr1 O11 71.81(8) . . y
O51 Zr1 O11 77.50(8) . . y
O61 Zr1 O11 139.25(8) . . y
O41 Zr1 O31 71.97(9) . . y
O21 Zr1 O31 75.26(8) . . y
O51 Zr1 O31 142.20(8) . . y
O61 Zr1 O31 71.67(8) . . y
O11 Zr1 O31 128.46(8) . . y
O41 Zr1 O71 84.28(8) . . y
O21 Zr1 O71 148.42(8) . . y
O51 Zr1 O71 102.98(8) . . y
O61 Zr1 O71 75.56(7) . . y
O11 Zr1 O71 138.31(7) . . y
O31 Zr1 O71 76.05(8) . . y
O41 Zr1 O72 75.77(9) . 3_567 y
O21 Zr1 O72 141.79(8) . 3_567 y
O51 Zr1 O72 75.74(8) . 3_567 y
O61 Zr1 O72 124.47(8) . 3_567 y
O11 Zr1 O72 70.27(7) . 3_567 y
O31 Zr1 O72 134.55(8) . 3_567 y
O71 Zr1 O72 69.61(7) . 3_567 y
O42 K1 O12 106.38(11) 3_667 2_556 n
O42 K1 O71 101.14(9) 3_667 . n
O12 K1 O71 140.49(7) 2_556 . n
O42 K1 O52 74.34(8) 3_667 4_676 n
O12 K1 O52 119.29(7) 2_556 4_676 n
O71 K1 O52 94.97(6) . 4_676 n
O42 K1 O61 132.58(8) 3_667 . n
O12 K1 O61 81.85(7) 2_556 . n
O71 K1 O61 58.64(6) . . n
O52 K1 O61 142.50(7) 4_676 . n
O42 K1 O1W 148.18(8) 3_667 4_676 n
O12 K1 O1W 77.00(9) 2_556 4_676 n
O71 K1 O1W 94.05(8) . 4_676 n
O52 K1 O1W 76.64(7) 4_676 4_676 n
O61 K1 O1W 79.13(7) . 4_676 n
O42 K1 O31 80.60(8) 3_667 . n
O12 K1 O31 98.56(8) 2_556 . n
O71 K1 O31 58.52(6) . . n
O52 K1 O31 138.97(7) 4_676 . n
O61 K1 O31 52.02(6) . . n
O1W K1 O31 130.85(7) 4_676 . n
O42 K1 O51 74.87(7) 3_667 4_676 n
O12 K1 O51 80.03(7) 2_556 4_676 n
O71 K1 O51 135.20(6) . 4_676 n
O52 K1 O51 40.44(6) 4_676 4_676 n
O61 K1 O51 150.84(6) . 4_676 n
O1W K1 O51 74.66(6) 4_676 4_676 n
O31 K1 O51 153.82(6) . 4_676 n
C5 K1 O51 22.20(6) 4_676 4_676 n
O52 K2 O62 61.04(6) 2_446 2_446 n
O52 K2 O51 136.01(7) 2_446 . n
O62 K2 O51 158.81(7) 2_446 . n
O52 K2 O32 93.56(9) 2_446 1_455 n
O62 K2 O32 84.56(8) 2_446 1_455 n
O51 K2 O32 82.01(9) . 1_455 n
O52 K2 O1W 137.81(7) 2_446 . n
O62 K2 O1W 78.53(7) 2_446 . n
O51 K2 O1W 86.16(7) . . n
O32 K2 O1W 94.17(9) 1_455 . n
O52 K2 O22 87.99(8) 2_446 3_566 n
O62 K2 O22 71.90(8) 2_446 3_566 n
O51 K2 O22 115.46(7) . 3_566 n
O32 K2 O22 152.14(9) 1_455 3_566 n
O1W K2 O22 67.18(8) . 3_566 n
O52 K2 O11 91.49(6) 2_446 . n
O62 K2 O11 142.98(7) 2_446 . n
O51 K2 O11 57.73(6) . . n
O32 K2 O11 124.08(8) 1_455 . n
O1W K2 O11 117.37(7) . . n
O22 K2 O11 83.63(7) 3_566 . n
O52 K2 O72 79.19(6) 2_446 3_567 n
O62 K2 O72 132.74(6) 2_446 3_567 n
O51 K2 O72 57.59(6) . 3_567 n
O32 K2 O72 72.84(7) 1_455 3_567 n
O1W K2 O72 142.40(7) . 3_567 n
O22 K2 O72 134.47(8) 3_566 3_567 n
O11 K2 O72 53.65(6) . 3_567 n
O41 K3 O31 125.18(7) . 2_546 n
O41 K3 O11 54.47(6) . . n
O31 K3 O11 116.40(7) 2_546 . n
O41 K3 O21 96.02(7) . 2_546 n
O31 K3 O21 54.70(6) 2_546 2_546 n
O11 K3 O21 139.60(7) . 2_546 n
O41 K3 O1W 124.00(8) . 2_446 n
O31 K3 O1W 91.39(7) 2_546 2_446 n
O11 K3 O1W 147.13(7) . 2_446 n
O21 K3 O1W 70.32(7) 2_546 2_446 n
O41 K3 O52 125.26(7) . 2_446 n
O31 K3 O52 103.96(7) 2_546 2_446 n
O11 K3 O52 84.64(6) . 2_446 n
O21 K3 O52 134.73(7) 2_546 2_446 n
O1W K3 O52 71.14(7) 2_446 2_446 n
O41 K3 O72 54.48(6) . 3_567 n
O31 K3 O72 166.80(7) 2_546 3_567 n
O11 K3 O72 51.32(5) . 3_567 n
O21 K3 O72 136.88(7) 2_546 3_567 n
O1W K3 O72 98.94(7) 2_446 3_567 n
O52 K3 O72 72.06(6) 2_446 3_567 n
O41 K3 O2W 60.42(9) . 3_567 n
O31 K3 O2W 124.46(9) 2_546 3_567 n
O11 K3 O2W 107.93(9) . 3_567 n
O21 K3 O2W 69.96(8) 2_546 3_567 n
O1W K3 O2W 63.96(9) 2_446 3_567 n
O52 K3 O2W 112.09(8) 2_446 3_567 n
O72 K3 O2W 68.00(8) 3_567 3_567 n
O41 K3 O61 75.40(6) . 2_546 n
O31 K3 O61 49.83(6) 2_546 2_546 n
O11 K3 O61 87.26(6) . 2_546 n
O21 K3 O61 56.23(6) 2_546 2_546 n
O1W K3 O61 125.34(7) 2_446 2_546 n
O52 K3 O61 143.92(6) 2_446 2_546 n
O72 K3 O61 126.90(6) 3_567 2_546 n
O2W K3 O61 103.86(8) 3_567 2_546 n
O12 C1 O11 125.4(3) . . y
O12 C1 C2 121.5(3) . . y
O11 C1 C2 113.1(2) . . y
O22 C2 O21 125.2(3) . . y
O22 C2 C1 121.6(3) . . y
O21 C2 C1 113.2(3) . . y
O32 C3 O31 126.0(4) . . y
O32 C3 C4 121.3(4) . . y
O31 C3 C4 112.7(3) . . y
O42 C4 O41 124.4(4) . . y
O42 C4 C3 122.4(4) . . y
O41 C4 C3 113.2(3) . . y
O52 C5 O51 125.5(3) . . y
O52 C5 C6 122.0(3) . . y
O51 C5 C6 112.5(2) . . y
O62 C6 O61 125.8(3) . . y
O62 C6 C5 121.3(3) . . y
O61 C6 C5 112.9(2) . . y
O72 C7 O71 127.6(3) . . y
O72 C7 C7 116.9(3) . 3_567 y
O71 C7 C7 115.5(3) . 3_567 y

loop_
_geom_bond_atom_site_label_1
_geom_bond_atom_site_label_2
_geom_bond_distance
_geom_bond_site_symmetry_2
_geom_bond_publ_flag
Zr1 O41 2.136(2) . y
Zr1 O21 2.156(2) . y
Zr1 O51 2.170(2) . y
Zr1 O61 2.179(2) . y
Zr1 O11 2.198(2) . y
Zr1 O31 2.205(2) . y
Zr1 O71 2.265(2) . y
Zr1 O72 2.323(2) 3_567 y
Zr1 K1 3.9508(9) . n
Zr1 K2 3.9810(9) . n
Zr1 K3 4.0627(10) 2_556 n
Zr1 K3 4.1121(11) . n
K1 O42 2.563(3) 3_667 y
K1 O12 2.566(2) 2_556 y
K1 O71 2.650(2) . y
K1 O52 2.872(2) 4_676 y
K1 O61 2.895(2) . y
K1 O1W 2.896(3) 4_676 y
K1 O31 2.957(2) . y
K1 K3 4.2830(13) 3_567 n
K1 K3 4.3306(15) 2_556 n
K2 O52 2.772(2) 2_446 y
K2 O62 2.799(2) 2_446 y
K2 O51 2.811(2) . y
K2 O32 2.830(3) 1_455 y
K2 O1W 2.831(3) . y
K2 O22 2.847(3) 3_566 y
K2 O11 2.852(2) . y
K2 O72 2.917(2) 3_567 y
K3 O41 2.884(3) . y
K3 O31 2.888(2) 2_546 y
K3 O11 2.907(2) . y
K3 O21 2.909(2) 2_546 y
K3 O1W 3.074(3) 2_446 y
K3 O52 3.074(2) 2_446 y
K3 O72 3.093(2) 3_567 y
K3 O2W 3.154(4) 3_567 y
K3 O61 3.174(2) 2_546 y
K3 Zr1 4.0627(10) 2_546 n
C1 O12 1.221(4) . y
C1 O11 1.295(4) . y
C1 C2 1.535(5) . y
C2 O22 1.213(4) . y
C2 O21 1.289(4) . y
C3 O32 1.214(5) . y
C3 O31 1.293(4) . y
C3 C4 1.535(6) . y
C4 O42 1.220(4) . y
C4 O41 1.291(4) . y
C5 O52 1.221(4) . y
C5 O51 1.293(3) . y
C5 C6 1.548(4) . y
C6 O62 1.222(4) . y
C6 O61 1.291(4) . y
C7 O72 1.249(3) . y
C7 O71 1.254(3) . y
C7 C7 1.513(5) 3_567 y

loop_
_geom_torsion_atom_site_label_1
_geom_torsion_atom_site_label_2
_geom_torsion_atom_site_label_3
_geom_torsion_atom_site_label_4
_geom_torsion
_geom_torsion_site_symmetry_1
_geom_torsion_site_symmetry_2
_geom_torsion_site_symmetry_3
_geom_torsion_site_symmetry_4
_geom_torsion_publ_flag
O12 C1 C2 O22 6.1(5) . . . . n
O11 C1 C2 O22 -175.5(3) . . . . n
O12 C1 C2 O21 -172.8(3) . . . . n
O11 C1 C2 O21 5.6(4) . . . . n
O32 C3 C4 O42 11.3(5) . . . . n
O31 C3 C4 O42 -169.9(3) . . . . n
O32 C3 C4 O41 -168.7(3) . . . . n
O31 C3 C4 O41 10.2(4) . . . . n
O52 C5 C6 O62 3.6(4) . . . . n
O51 C5 C6 O62 -178.7(3) . . . . n
O52 C5 C6 O61 -176.3(3) . . . . n
O51 C5 C6 O61 1.3(3) . . . . n
O71 C7 C7 O71 180.0(3) . . 3_567 3_567 n
O71 C7 C7 O72 -0.1(3) . . 3_567 3_567 n
